data_1553954
loop_
_publ_author_name
'Liu, Xinming'
'Sun, Huiliang'
'Xu, Wan'
'Wan, Shisheng'
'Shi, Jianwu'
'Li, Chunli'
'Wang, Hua'

_publ_section_title
;
 Syntheses and structures of [7]helicene and double helicene based on
 dithieno[2,3-b:2&#x2032;,3&#x2032;-d]thiophene
;
_journal_issue 8
_journal_name_full 'Organic Chemistry Frontiers'
_journal_page_first 1257
_journal_paper_doi 10.1039/C7QO01049D
_journal_volume 5
_journal_year 2018
_chemical_formula_sum 'C11 H11 Br S3 Si'
_chemical_formula_weight 347.38
_space_group_IT_number 62
_space_group_name_Hall '-P 2ac 2n'
_space_group_name_H-M_alt 'P n m a'
_symmetry_cell_setting orthorhombic
_symmetry_space_group_name_H-M 'P n m a'
_atom_sites_solution_hydrogens geom
_atom_sites_solution_primary direct
_atom_sites_solution_secondary difmap
_audit_creation_method SHELXL-97
_audit_update_record
;
2017-11-23 deposited with the CCDC.
2018-02-06 downloaded from the CCDC.
;
_cell_angle_alpha 90.00
_cell_angle_beta 90.00
_cell_angle_gamma 90.00
_cell_formula_units_Z 4
_cell_length_a 12.594(5)
_cell_length_b 7.353(3)
_cell_length_c 15.175(6)
_cell_measurement_reflns_used 2154
_cell_measurement_temperature 296(2)
_cell_measurement_theta_max 26.59
_cell_measurement_theta_min 2.68
_cell_volume 1405.3(10)
_computing_cell_refinement 'Bruker SAINT'
_computing_data_collection 'Bruker APEX2'
_computing_data_reduction 'Bruker SAINT'
_computing_molecular_graphics 'Bruker SHELXTL'
_computing_publication_material 'Bruker SHELXTL'
_computing_structure_refinement 'SHELXL-97 (Sheldrick, 2008)'
_computing_structure_solution 'SHELXS-97 (Sheldrick, 2008)'
_diffrn_ambient_temperature 296(2)
_diffrn_measured_fraction_theta_full 0.999
_diffrn_measured_fraction_theta_max 0.999
_diffrn_measurement_device_type 'Bruker APEX-II CCD'
_diffrn_measurement_method '\f and \w scans'
_diffrn_radiation_monochromator graphite
_diffrn_radiation_source 'fine-focus sealed tube'
_diffrn_radiation_type MoK\a
_diffrn_radiation_wavelength 0.71073
_diffrn_reflns_av_R_equivalents 0.0366
_diffrn_reflns_av_sigmaI/netI 0.0303
_diffrn_reflns_limit_h_max 14
_diffrn_reflns_limit_h_min -14
_diffrn_reflns_limit_k_max 8
_diffrn_reflns_limit_k_min -8
_diffrn_reflns_limit_l_max 18
_diffrn_reflns_limit_l_min -14
_diffrn_reflns_number 6936
_diffrn_reflns_theta_full 25.00
_diffrn_reflns_theta_max 25.00
_diffrn_reflns_theta_min 2.10
_exptl_absorpt_coefficient_mu 3.427
_exptl_absorpt_correction_T_max 0.6643
_exptl_absorpt_correction_T_min 0.5621
_exptl_absorpt_correction_type multi-scan
_exptl_absorpt_process_details SADABS
_exptl_crystal_colour colorless
_exptl_crystal_density_diffrn 1.642
_exptl_crystal_density_method 'not measured'
_exptl_crystal_description rod
_exptl_crystal_F_000 696
_exptl_crystal_size_max 0.19
_exptl_crystal_size_mid 0.15
_exptl_crystal_size_min 0.13
_refine_diff_density_max 0.384
_refine_diff_density_min -0.384
_refine_diff_density_rms 0.107
_refine_ls_extinction_coef 0.0055(7)
_refine_ls_extinction_expression Fc^*^=kFc[1+0.001xFc^2^\l^3^/sin(2\q)]^-1/4^
_refine_ls_extinction_method SHELXL
_refine_ls_goodness_of_fit_ref 1.018
_refine_ls_hydrogen_treatment constr
_refine_ls_matrix_type full
_refine_ls_number_parameters 95
_refine_ls_number_reflns 1335
_refine_ls_number_restraints 2
_refine_ls_restrained_S_all 1.033
_refine_ls_R_factor_all 0.0414
_refine_ls_R_factor_gt 0.0314
_refine_ls_shift/su_max 0.002
_refine_ls_shift/su_mean 0.000
_refine_ls_structure_factor_coef Fsqd
_refine_ls_weighting_details 'calc w=1/[\s^2^(Fo^2^)+(0.0475P)^2^+0.5288P] where P=(Fo^2^+2Fc^2^)/3'
_refine_ls_weighting_scheme calc
_refine_ls_wR_factor_gt 0.0795
_refine_ls_wR_factor_ref 0.0832
_reflns_number_gt 1098
_reflns_number_total 1335
_reflns_threshold_expression >2sigma(I)
_cod_data_source_file c7qo01049d2.cif
_cod_data_source_block 1_CCDC1
_cod_depositor_comments
;
The following automatic conversions were performed:

data item '_exptl_absorpt_correction_type' value 'Multi-scan' was
changed to 'multi-scan' in accordance with the
/home/saulius/struct/COD-crude-data/automatic-downloads/DataCite-retrospective/RSC/depositions/lib/dictionaries/cif_core.dic
dictionary named 'cif_core.dic' version 2.4.2 last updated on
2011-04-26.

data item '_symmetry_cell_setting' value 'Orthorhombic' was changed
to 'orthorhombic' in accordance with the
/home/saulius/struct/COD-crude-data/automatic-downloads/DataCite-retrospective/RSC/depositions/lib/dictionaries/cif_core.dic
dictionary named 'cif_core.dic' version 2.4.2 last updated on
2011-04-26.

Automatic conversion script
Id: cif_fix_values 6909 2019-04-08 15:41:33Z antanas 
;
_cod_original_cell_volume 1405.2(9)
_cod_original_sg_symbol_H-M 'Pnma '
_cod_database_code 1553954

loop_
_symmetry_equiv_pos_as_xyz
'x, y, z'
'-x+1/2, -y, z+1/2'
'-x, y+1/2, -z'
'x+1/2, -y+1/2, -z+1/2'
'-x, -y, -z'
'x-1/2, y, -z-1/2'
'x, -y-1/2, z'
'-x-1/2, y-1/2, z-1/2'

loop_
_atom_site_label
_atom_site_type_symbol
_atom_site_fract_x
_atom_site_fract_y
_atom_site_fract_z
_atom_site_U_iso_or_equiv
_atom_site_adp_type
_atom_site_occupancy
_atom_site_symmetry_multiplicity
_atom_site_calc_flag
_atom_site_refinement_flags
Br1 Br 0.18351(4) 0.2500 1.27668(3) 0.0579(2) Uani 1 2 d S
Si1 Si 0.00519(8) 0.2500 0.65256(6) 0.0356(3) Uani 1 2 d S
S1 S 0.16710(8) 0.2500 1.07192(6) 0.0485(3) Uani 1 2 d S
S2 S -0.15959(8) 0.2500 1.02538(7) 0.0554(3) Uani 1 2 d S
S3 S -0.14321(8) 0.2500 0.81778(6) 0.0462(3) Uani 1 2 d S
C1 C 0.1028(3) 0.2500 1.1727(2) 0.0415(9) Uani 1 2 d S
C2 C -0.0059(3) 0.2500 1.1684(2) 0.0407(9) Uani 1 2 d S
H2A H -0.0522 0.2500 1.2162 0.049 Uiso 1 2 calc SR
C3 C -0.0356(3) 0.2500 1.0771(2) 0.0361(9) Uani 1 2 d S
C4 C 0.0462(3) 0.2500 1.0184(2) 0.0338(8) Uani 1 2 d S
C5 C 0.0131(3) 0.2500 0.9276(2) 0.0339(8) Uani 1 2 d S
C6 C -0.0970(3) 0.2500 0.9234(2) 0.0393(9) Uani 1 2 d S
C7 C 0.0593(3) 0.2500 0.8416(2) 0.0387(9) Uani 1 2 d S
H7A H 0.1321 0.2500 0.8317 0.046 Uiso 1 2 calc SR
C8 C -0.0148(3) 0.2500 0.7749(2) 0.0349(8) Uani 1 2 d S
C9 C -0.1275(3) 0.2500 0.5990(3) 0.0515(11) Uani 1 2 d SD
H9A H -0.1189 0.2500 0.5361 0.077 Uiso 1 2 calc SRD
H9B H -0.1661 0.3566 0.6166 0.077 Uiso 0.50 1 calc PRD
H9C H -0.1661 0.1434 0.6166 0.077 Uiso 0.50 1 calc PR
C10 C 0.0817(3) 0.0427(4) 0.62071(19) 0.0571(8) Uani 1 1 d .
H10A H 0.0922 0.0418 0.5581 0.086 Uiso 1 1 calc R
H10B H 0.0428 -0.0639 0.6379 0.086 Uiso 1 1 calc R
H10C H 0.1493 0.0436 0.6498 0.086 Uiso 1 1 calc R

loop_
_atom_site_aniso_label
_atom_site_aniso_U_11
_atom_site_aniso_U_22
_atom_site_aniso_U_33
_atom_site_aniso_U_23
_atom_site_aniso_U_13
_atom_site_aniso_U_12
Br1 0.0604(3) 0.0785(4) 0.0349(3) 0.000 -0.0133(2) 0.000
Si1 0.0357(6) 0.0447(6) 0.0265(5) 0.000 0.0000(4) 0.000
S1 0.0400(6) 0.0733(8) 0.0322(5) 0.000 -0.0034(4) 0.000
S2 0.0338(6) 0.0999(9) 0.0326(5) 0.000 0.0050(4) 0.000
S3 0.0345(5) 0.0727(8) 0.0313(5) 0.000 -0.0013(4) 0.000
C1 0.052(3) 0.045(2) 0.0275(19) 0.000 -0.0044(17) 0.000
C2 0.046(2) 0.047(2) 0.0295(19) 0.000 -0.0043(17) 0.000
C3 0.037(2) 0.040(2) 0.0305(19) 0.000 0.0026(15) 0.000
C4 0.035(2) 0.038(2) 0.0281(18) 0.000 -0.0005(15) 0.000
C5 0.036(2) 0.032(2) 0.0339(19) 0.000 -0.0026(16) 0.000
C6 0.035(2) 0.051(2) 0.033(2) 0.000 0.0016(16) 0.000
C7 0.043(2) 0.044(2) 0.0290(19) 0.000 0.0018(16) 0.000
C8 0.038(2) 0.037(2) 0.0290(19) 0.000 -0.0008(16) 0.000
C9 0.048(2) 0.067(3) 0.040(2) 0.000 -0.012(2) 0.000
C10 0.062(2) 0.060(2) 0.0493(17) -0.0091(16) 0.0079(15) 0.0103(16)

loop_
_atom_type_symbol
_atom_type_description
_atom_type_scat_dispersion_real
_atom_type_scat_dispersion_imag
_atom_type_scat_source
C C 0.0033 0.0016 'International Tables Vol C Tables 4.2.6.8 and 6.1.1.4'
H H 0.0000 0.0000 'International Tables Vol C Tables 4.2.6.8 and 6.1.1.4'
Si Si 0.0817 0.0704 'International Tables Vol C Tables 4.2.6.8 and 6.1.1.4'
S S 0.1246 0.1234 'International Tables Vol C Tables 4.2.6.8 and 6.1.1.4'
Br Br -0.2901 2.4595 'International Tables Vol C Tables 4.2.6.8 and 6.1.1.4'

loop_
_geom_angle_atom_site_label_1
_geom_angle_atom_site_label_2
_geom_angle_atom_site_label_3
_geom_angle
_geom_angle_site_symmetry_1
C10 Si1 C10 109.5(2) 7_565
C10 Si1 C9 110.53(12) 7_565
C10 Si1 C9 110.53(13) .
C10 Si1 C8 109.02(11) 7_565
C10 Si1 C8 109.02(11) .
C9 Si1 C8 108.23(19) .
C4 S1 C1 90.15(18) .
C6 S2 C3 89.67(18) .
C6 S3 C8 91.95(18) .
C2 C1 S1 115.2(3) .
C2 C1 Br1 125.5(3) .
S1 C1 Br1 119.3(2) .
C1 C2 C3 107.8(4) .
C1 C2 H2A 126.1 .
C3 C2 H2A 126.1 .
C4 C3 C2 115.7(3) .
C4 C3 S2 112.5(3) .
C2 C3 S2 131.7(3) .
C3 C4 C5 114.0(3) .
C3 C4 S1 111.1(3) .
C5 C4 S1 134.9(3) .
C6 C5 C7 111.4(3) .
C6 C5 C4 109.4(3) .
C7 C5 C4 139.2(3) .
C5 C6 S3 112.6(3) .
C5 C6 S2 114.4(3) .
S3 C6 S2 133.0(2) .
C8 C7 C5 113.3(3) .
C8 C7 H7A 123.3 .
C5 C7 H7A 123.3 .
C7 C8 S3 110.7(3) .
C7 C8 Si1 129.6(3) .
S3 C8 Si1 119.6(2) .
Si1 C9 H9A 109.5 .
Si1 C9 H9B 109.5 .
H9A C9 H9B 109.5 .
Si1 C9 H9C 109.5 .
H9A C9 H9C 109.5 .
H9B C9 H9C 109.5 .
Si1 C10 H10A 109.5 .
Si1 C10 H10B 109.5 .
H10A C10 H10B 109.5 .
Si1 C10 H10C 109.5 .
H10A C10 H10C 109.5 .
H10B C10 H10C 109.5 .

loop_
_geom_bond_atom_site_label_1
_geom_bond_atom_site_label_2
_geom_bond_distance
_geom_bond_site_symmetry_2
Br1 C1 1.877(4) .
Si1 C10 1.866(3) 7_565
Si1 C10 1.866(3) .
Si1 C9 1.859(4) .
Si1 C8 1.873(4) .
S1 C4 1.726(4) .
S1 C1 1.731(4) .
S2 C6 1.737(4) .
S2 C3 1.748(4) .
S3 C6 1.705(4) .
S3 C8 1.744(4) .
C1 C2 1.370(6) .
C2 C3 1.436(5) .
C2 H2A 0.9300 .
C3 C4 1.361(5) .
C4 C5 1.440(5) .
C5 C6 1.388(5) .
C5 C7 1.428(5) .
C7 C8 1.376(5) .
C7 H7A 0.9300 .
C9 H9A 0.9600 .
C9 H9B 0.9600 .
C9 H9C 0.9600 .
C10 H10A 0.9600 .
C10 H10B 0.9600 .
C10 H10C 0.9600 .

loop_
_geom_torsion_atom_site_label_1
_geom_torsion_atom_site_label_2
_geom_torsion_atom_site_label_3
_geom_torsion_atom_site_label_4
_geom_torsion
_geom_torsion_site_symmetry_1
C4 S1 C1 C2 0.000(1) .
C4 S1 C1 Br1 180.0 .
S1 C1 C2 C3 0.000(1) .
Br1 C1 C2 C3 180.000(1) .
C1 C2 C3 C4 0.000(2) .
C1 C2 C3 S2 180.000(1) .
C6 S2 C3 C4 0.0 .
C6 S2 C3 C2 180.000(1) .
C2 C3 C4 C5 180.000(1) .
S2 C3 C4 C5 0.000(1) .
C2 C3 C4 S1 0.000(1) .
S2 C3 C4 S1 180.0 .
C1 S1 C4 C3 0.0 .
C1 S1 C4 C5 180.000(1) .
C3 C4 C5 C6 0.000(1) .
S1 C4 C5 C6 180.000(1) .
C3 C4 C5 C7 180.000(2) .
S1 C4 C5 C7 0.000(2) .
C7 C5 C6 S3 0.000(1) .
C4 C5 C6 S3 180.0 .
C7 C5 C6 S2 180.0 .
C4 C5 C6 S2 0.000(1) .
C8 S3 C6 C5 0.0 .
C8 S3 C6 S2 180.0 .
C3 S2 C6 C5 0.0 .
C3 S2 C6 S3 180.0 .
C6 C5 C7 C8 0.000(1) .
C4 C5 C7 C8 180.000(1) .
C5 C7 C8 S3 0.0 .
C5 C7 C8 Si1 180.0 .
C6 S3 C8 C7 0.0 .
C6 S3 C8 Si1 180.0 .
C10 Si1 C8 C7 -59.73(12) 7_565
C10 Si1 C8 C7 59.73(12) .
C9 Si1 C8 C7 180.0 .
C10 Si1 C8 S3 120.27(12) 7_565
C10 Si1 C8 S3 -120.27(12) .
C9 Si1 C8 S3 0.0 .
